data_2007766
loop_
_publ_author_name
'Ng, Seik Weng'

_publ_section_title
;
 Outer-Sphere Coordination of a Multidentate <i>N</i>-Heterocycle to
 Tin Through Water: Monoclinic and Triclinic Modifications of
 \m-Succinato-bis(aquatriphenyltin)--2,4,6-Tris(2-pyridyl)-1,3,5-triazine
 (1/2)
;
_journal_issue 10
_journal_name_full 'Acta Crystallographica Section C'
_journal_page_first 1386
_journal_page_last 1389
_journal_paper_doi 10.1107/S0108270198004776
_journal_volume 54
_journal_year 1998
_chemical_formula_iupac '[Sn2 (C4 H4 O4)(C6 H5)6 (H2 O)2] , 2C18 H12 N6'
_chemical_formula_sum 'C76 H62 N12 O6 Sn2'
_chemical_formula_weight 1476.76
_chemical_name_systematic
;
 Bis(aquatriphenyltin) succinate^.^2[2,4,6-tris(2-pyridyl)-1,3,5-triazine]
;
_space_group_IT_number 14
_symmetry_cell_setting monoclinic
_symmetry_space_group_name_Hall '-P 2yab'
_symmetry_space_group_name_H-M 'P 1 21/a 1'
_audit_creation_method SHELXL97
_cell_angle_alpha 90.00
_cell_angle_beta 103.065(7)
_cell_angle_gamma 90.00
_cell_formula_units_Z 2
_cell_length_a 8.1259(6)
_cell_length_b 32.017(2)
_cell_length_c 13.0110(10)
_cell_measurement_reflns_used 25
_cell_measurement_temperature 298(2)
_cell_measurement_theta_max 13.0
_cell_measurement_theta_min 12.0
_cell_volume 3297.4(4)
_computing_cell_refinement 'CELDIM (Enraf-Nonius, 1988)'
_computing_data_collection 'CAD-4/PC (Kretschmar, 1994)'
_computing_data_reduction 'XCAD-4 (Harms, 1997)'
_computing_molecular_graphics 'ORTEPII (Johnson, 1976)'
_computing_publication_material SHELXL97
_computing_structure_refinement 'SHELXL97 (Sheldrick, 1997b)'
_computing_structure_solution 'SHELXS97 (Sheldrick, 1997a)'
_diffrn_ambient_temperature 298(2)
_diffrn_measured_fraction_theta_full 0.980
_diffrn_measured_fraction_theta_max 0.980
_diffrn_measurement_device_type 'Enraf-Nonius CAD-4 diffracometer'
_diffrn_measurement_method '\w scan'
_diffrn_radiation_monochromator graphite
_diffrn_radiation_source 'fine-focus sealed tube'
_diffrn_radiation_type MoK\a
_diffrn_radiation_wavelength 0.71073
_diffrn_reflns_av_R_equivalents 0.0260
_diffrn_reflns_av_sigmaI/netI 0.0556
_diffrn_reflns_limit_h_max 9
_diffrn_reflns_limit_h_min 0
_diffrn_reflns_limit_k_max 38
_diffrn_reflns_limit_k_min 0
_diffrn_reflns_limit_l_max 15
_diffrn_reflns_limit_l_min -15
_diffrn_reflns_number 6232
_diffrn_reflns_theta_full 24.98
_diffrn_reflns_theta_max 24.98
_diffrn_reflns_theta_min 1.27
_diffrn_standards_decay_% 1
_diffrn_standards_interval_time 60
_diffrn_standards_number 3
_exptl_absorpt_coefficient_mu 0.823
_exptl_absorpt_correction_T_max 0.794
_exptl_absorpt_correction_T_min 0.719
_exptl_absorpt_correction_type '\y scans (North et al., 1968)'
_exptl_crystal_colour 'Light tan'
_exptl_crystal_density_diffrn 1.487
_exptl_crystal_density_method 'not measured'
_exptl_crystal_description Block
_exptl_crystal_F_000 1500
_exptl_crystal_size_max 0.36
_exptl_crystal_size_mid 0.32
_exptl_crystal_size_min 0.28
_refine_diff_density_max 0.425
_refine_diff_density_min -0.294
_refine_ls_extinction_method none
_refine_ls_goodness_of_fit_ref 0.990
_refine_ls_hydrogen_treatment
;
 H atoms riding, U(H) = 1.5U~eq~(C); water H atoms located and
 refined with common U~iso~
;
_refine_ls_matrix_type full
_refine_ls_number_parameters 440
_refine_ls_number_reflns 5796
_refine_ls_number_restraints 0
_refine_ls_restrained_S_all 0.990
_refine_ls_R_factor_all 0.0730
_refine_ls_R_factor_gt 0.0397
_refine_ls_shift/su_max 0.001
_refine_ls_shift/su_mean 0.000
_refine_ls_structure_factor_coef Fsqd
_refine_ls_weighting_details 'w = 1/[\s^2^(Fo^2^)+(0.0358P)^2^+0.8346P] where P=(Fo^2^+2Fc^2^)/3'
_refine_ls_weighting_scheme calc
_refine_ls_wR_factor_ref 0.0848
_reflns_number_gt 4082
_reflns_number_total 5796
_reflns_threshold_expression I>2\s(I)
_cod_data_source_file sk1192.cif
_cod_data_source_block 1
_cod_depositor_comments
;
The following automatic conversions were performed:
'_symmetry_cell_setting' value 'Monoclinic' changed to 'monoclinic'
according to '/home/saulius/struct/CIF-dictionaries/cif_core.dic'
dictionary named 'cif_core.dic' version 2.4.1 from
2010-06-29.

'_geom_bond_publ_flag' value 'Yes' changed to 'yes' according
to '/home/saulius/struct/CIF-dictionaries/cif_core.dic' dictionary named
'cif_core.dic' version 2.4.1 from 2010-06-29 (7
times).

'_geom_bond_publ_flag' value 'No' changed to 'no' according to
'/home/saulius/struct/CIF-dictionaries/cif_core.dic' dictionary named
'cif_core.dic' version 2.4.1 from 2010-06-29.

Automatic conversion script
Id: cif_fix_enum 1527 2010-12-29 10:47:43Z saulius 

The following automatic conversions were performed:

'_symmetry_cell_setting' value 'Monoclinic' changed to 'monoclinic'
according to /home/saulius/struct/CIF-dictionaries/cif_core.dic
dictionary named 'cif_core.dic' version 2.4.1 from
2010-06-29.

'_geom_bond_publ_flag' value 'Yes' changed to 'yes'
according to /home/saulius/struct/CIF-dictionaries/cif_core.dic
dictionary named 'cif_core.dic' version 2.4.1 from 2010-06-29 (7
times).

'_geom_bond_publ_flag' value 'No' changed to 'no' according
to /home/saulius/struct/CIF-dictionaries/cif_core.dic dictionary
named 'cif_core.dic' version 2.4.1 from
2010-06-29.

'_geom_angle_publ_flag' value 'Yes' changed to 'yes'
according to /home/saulius/struct/CIF-dictionaries/cif_core.dic
dictionary named 'cif_core.dic' version 2.4.1 from 2010-06-29 (10
times).

Automatic conversion script
Id: cif_fix_values 1715 2011-07-08 13:25:40Z adriana 

The following automatic conversions were performed:

'_refine_ls_weighting_scheme' value 'calc w =
1/[\s^2^(Fo^2^)+(0.0358P)^2^+0.8346P] where P=(Fo^2^+2Fc^2^)/3' was
changed to 'calc'. New tag '_refine_ls_weighting_details' was
created. The value of the new tag was set to 'w =
1/[\s^2^(Fo^2^)+(0.0358P)^2^+0.8346P] where P=(Fo^2^+2Fc^2^)/3'.

Automatic conversion script
Id: cif_fix_values 3143 2015-03-26 13:38:13Z robertas 
;
_cod_original_cell_volume 3297.5(4)
_cod_original_sg_symbol_H-M 'P 21/a'
_cod_database_code 2007766

loop_
_symmetry_equiv_pos_as_xyz
'x, y, z'
'-x+1/2, y+1/2, -z'
'-x, -y, -z'
'x-1/2, -y-1/2, z'

loop_
_atom_site_label
_atom_site_fract_x
_atom_site_fract_y
_atom_site_fract_z
_atom_site_U_iso_or_equiv
_atom_site_adp_type
_atom_site_calc_flag
_atom_site_refinement_flags
_atom_site_occupancy
_atom_site_disorder_assembly
_atom_site_disorder_group
_atom_site_type_symbol
Sn1 0.56622(4) 0.576180(10) 0.30677(2) 0.03710(10) Uani d . 1 . . Sn
O1 0.7452(3) 0.53490(10) 0.3972(2) 0.0480(10) Uani d . 1 . . O
O2 0.9086(4) 0.58970(10) 0.4460(3) 0.0660(10) Uani d . 1 . . O
O3 0.3619(4) 0.62020(10) 0.1813(3) 0.0470(10) Uani d . 1 . . O
N1 0.2882(5) 0.68300(10) 0.0098(3) 0.0450(10) Uani d . 1 . . N
N2 0.3721(5) 0.70410(10) -0.1460(3) 0.0460(10) Uani d . 1 . . N
N3 0.3087(5) 0.75490(10) -0.0288(3) 0.0470(10) Uani d . 1 . . N
N4 0.2229(5) 0.70330(10) 0.1992(3) 0.0560(10) Uani d . 1 . . N
N5 0.2952(5) 0.60210(10) -0.0507(3) 0.0460(10) Uani d . 1 . . N
N6 0.4609(5) 0.76710(10) -0.2642(3) 0.0670(10) Uani d . 1 . . N
C1 0.7032(5) 0.58460(10) 0.1869(3) 0.0420(10) Uani d . 1 . . C
C2 0.6557(6) 0.5606(2) 0.0963(4) 0.0550(10) Uani d . 1 . . C
C3 0.7369(7) 0.5641(2) 0.0139(4) 0.071(2) Uani d . 1 . . C
C4 0.8657(7) 0.5924(2) 0.0224(5) 0.077(2) Uani d . 1 . . C
C5 0.9148(7) 0.6165(2) 0.1098(5) 0.076(2) Uani d . 1 . . C
C6 0.8350(6) 0.61260(10) 0.1923(4) 0.0570(10) Uani d . 1 . . C
C7 0.3799(5) 0.52800(10) 0.2811(3) 0.0370(10) Uani d . 1 . . C
C8 0.2274(6) 0.53090(10) 0.2082(4) 0.0510(10) Uani d . 1 . . C
C9 0.1063(6) 0.5002(2) 0.1987(4) 0.0620(10) Uani d . 1 . . C
C10 0.1346(6) 0.46550(10) 0.2620(4) 0.0590(10) Uani d . 1 . . C
C11 0.2830(6) 0.46180(10) 0.3352(4) 0.0510(10) Uani d . 1 . . C
C12 0.4045(5) 0.49250(10) 0.3447(3) 0.0430(10) Uani d . 1 . . C
C13 0.5045(5) 0.61930(10) 0.4173(3) 0.0380(10) Uani d . 1 . . C
C14 0.3465(6) 0.61560(10) 0.4380(3) 0.0520(10) Uani d . 1 . . C
C15 0.2896(7) 0.6425(2) 0.5057(4) 0.0630(10) Uani d . 1 . . C
C16 0.3940(7) 0.6739(2) 0.5543(4) 0.0650(10) Uani d . 1 . . C
C17 0.5511(7) 0.67850(10) 0.5348(4) 0.0580(10) Uani d . 1 . . C
C18 0.6089(6) 0.65090(10) 0.4677(3) 0.0500(10) Uani d . 1 . . C
C19 0.8857(6) 0.55200(10) 0.4439(3) 0.0450(10) Uani d . 1 . . C
C20 1.0262(5) 0.52240(10) 0.4946(4) 0.0480(10) Uani d . 1 . . C
C21 0.2793(5) 0.72360(10) 0.0327(3) 0.0420(10) Uani d . 1 . . C
C22 0.3338(5) 0.67530(10) -0.0804(3) 0.0420(10) Uani d . 1 . . C
C23 0.3547(5) 0.74350(10) -0.1163(3) 0.0460(10) Uani d . 1 . . C
C24 0.2313(6) 0.73490(10) 0.1322(3) 0.0450(10) Uani d . 1 . . C
C25 0.1992(6) 0.77590(10) 0.1540(4) 0.0580(10) Uani d . 1 . . C
C26 0.1531(7) 0.7847(2) 0.2468(4) 0.067(2) Uani d . 1 . . C
C27 0.1427(7) 0.7531(2) 0.3152(4) 0.074(2) Uani d . 1 . . C
C28 0.1796(7) 0.7129(2) 0.2884(4) 0.072(2) Uani d . 1 . . C
C29 0.3363(5) 0.63100(10) -0.1145(3) 0.0410(10) Uani d . 1 . . C
C30 0.3725(6) 0.6216(2) -0.2102(4) 0.0600(10) Uani d . 1 . . C
C31 0.3593(7) 0.5808(2) -0.2437(4) 0.0640(10) Uani d . 1 . . C
C32 0.3132(6) 0.5512(2) -0.1810(4) 0.0580(10) Uani d . 1 . . C
C33 0.2849(6) 0.56260(10) -0.0855(4) 0.0530(10) Uani d . 1 . . C
C34 0.3892(6) 0.77770(10) -0.1864(3) 0.0490(10) Uani d . 1 . . C
C35 0.3417(8) 0.81790(10) -0.1694(4) 0.075(2) Uani d . 1 . . C
C36 0.3731(9) 0.8489(2) -0.2366(5) 0.088(2) Uani d . 1 . . C
C37 0.4508(7) 0.8392(2) -0.3141(5) 0.078(2) Uani d . 1 . . C
C38 0.4932(7) 0.7982(2) -0.3262(5) 0.078(2) Uani d . 1 . . C
H3a 0.329(6) 0.6410(10) 0.192(4) 0.060(10) Uiso d . 1 . . H
H3b 0.339(6) 0.6160(10) 0.120(3) 0.060(10) Uiso d . 1 . . H
H2 0.5670 0.5418 0.0907 0.083 Uiso calc R 1 . . H
H3 0.7046 0.5475 -0.0459 0.107 Uiso calc R 1 . . H
H4 0.9206 0.5951 -0.0327 0.116 Uiso calc R 1 . . H
H5 1.0020 0.6357 0.1140 0.113 Uiso calc R 1 . . H
H6 0.8701 0.6290 0.2523 0.085 Uiso calc R 1 . . H
H8 0.2062 0.5541 0.1643 0.076 Uiso calc R 1 . . H
H9 0.0048 0.5030 0.1491 0.092 Uiso calc R 1 . . H
H10 0.0531 0.4447 0.2549 0.088 Uiso calc R 1 . . H
H11 0.3025 0.4385 0.3790 0.076 Uiso calc R 1 . . H
H12 0.5054 0.4895 0.3948 0.065 Uiso calc R 1 . . H
H14 0.2755 0.5944 0.4054 0.078 Uiso calc R 1 . . H
H15 0.1820 0.6393 0.5182 0.095 Uiso calc R 1 . . H
H16 0.3575 0.6921 0.6003 0.097 Uiso calc R 1 . . H
H17 0.6204 0.7002 0.5666 0.087 Uiso calc R 1 . . H
H18 0.7176 0.6537 0.4568 0.075 Uiso calc R 1 . . H
H20a 1.1116 0.5228 0.4532 0.072 Uiso calc R 1 . . H
H20b 1.0781 0.5330 0.5642 0.072 Uiso calc R 1 . . H
H25 0.2086 0.7970 0.1068 0.086 Uiso calc R 1 . . H
H26 0.1291 0.8121 0.2628 0.101 Uiso calc R 1 . . H
H27 0.1115 0.7584 0.3785 0.110 Uiso calc R 1 . . H
H28 0.1737 0.6915 0.3356 0.108 Uiso calc R 1 . . H
H30 0.4052 0.6425 -0.2513 0.090 Uiso calc R 1 . . H
H31 0.3817 0.5736 -0.3084 0.096 Uiso calc R 1 . . H
H32 0.3010 0.5234 -0.2029 0.088 Uiso calc R 1 . . H
H33 0.2569 0.5419 -0.0422 0.080 Uiso calc R 1 . . H
H35 0.2900 0.8241 -0.1144 0.112 Uiso calc R 1 . . H
H36 0.3406 0.8763 -0.2280 0.132 Uiso calc R 1 . . H
H37 0.4755 0.8598 -0.3588 0.117 Uiso calc R 1 . . H
H38 0.5470 0.7917 -0.3800 0.118 Uiso calc R 1 . . H

loop_
_atom_site_aniso_label
_atom_site_aniso_U_11
_atom_site_aniso_U_22
_atom_site_aniso_U_33
_atom_site_aniso_U_12
_atom_site_aniso_U_13
_atom_site_aniso_U_23
Sn1 0.0371(2) 0.03190(10) 0.0419(2) 0.0005(2) 0.00820(10) 0.0012(2)
O1 0.038(2) 0.047(2) 0.055(2) 0.0060(10) 0.002(2) 0.011(2)
O2 0.056(2) 0.042(2) 0.094(3) 0.003(2) 0.004(2) 0.005(2)
O3 0.060(2) 0.039(2) 0.043(2) 0.015(2) 0.010(2) 0.004(2)
N1 0.066(3) 0.030(2) 0.040(2) 0.002(2) 0.011(2) 0.002(2)
N2 0.057(2) 0.036(2) 0.045(2) 0.002(2) 0.011(2) 0.003(2)
N3 0.068(3) 0.032(2) 0.040(2) -0.001(2) 0.006(2) 0.002(2)
N4 0.084(3) 0.042(2) 0.045(2) 0.007(2) 0.020(2) 0.002(2)
N5 0.055(2) 0.033(2) 0.050(2) -0.002(2) 0.008(2) 0.001(2)
N6 0.066(3) 0.061(3) 0.078(3) 0.004(2) 0.026(2) 0.025(2)
C1 0.038(2) 0.040(3) 0.050(3) 0.007(2) 0.012(2) 0.010(2)
C2 0.053(3) 0.061(3) 0.052(3) 0.004(2) 0.014(2) 0.009(2)
C3 0.068(4) 0.092(4) 0.058(3) 0.019(3) 0.023(3) 0.009(3)
C4 0.066(4) 0.103(5) 0.071(4) 0.027(4) 0.033(3) 0.035(4)
C5 0.050(3) 0.077(4) 0.107(5) 0.004(3) 0.034(3) 0.030(4)
C6 0.050(3) 0.047(3) 0.074(3) 0.001(2) 0.017(3) 0.002(2)
C7 0.041(2) 0.030(2) 0.041(2) 0.001(2) 0.010(2) -0.003(2)
C8 0.049(3) 0.036(2) 0.060(3) -0.002(2) -0.001(2) 0.005(2)
C9 0.048(3) 0.052(3) 0.076(4) -0.010(2) -0.004(3) -0.002(3)
C10 0.058(3) 0.038(3) 0.083(4) -0.010(2) 0.020(3) -0.004(3)
C11 0.061(3) 0.036(2) 0.060(3) 0.000(2) 0.020(3) 0.006(2)
C12 0.046(3) 0.038(2) 0.045(3) 0.005(2) 0.011(2) 0.003(2)
C13 0.045(3) 0.037(2) 0.031(2) 0.001(2) 0.007(2) 0.004(2)
C14 0.057(3) 0.053(3) 0.049(3) -0.001(2) 0.018(2) 0.000(2)
C15 0.071(4) 0.067(3) 0.060(3) 0.005(3) 0.032(3) 0.001(3)
C16 0.085(4) 0.069(4) 0.044(3) 0.022(3) 0.021(3) 0.000(3)
C17 0.077(4) 0.045(3) 0.047(3) 0.002(3) 0.004(3) -0.007(2)
C18 0.049(3) 0.048(3) 0.050(3) 0.000(2) 0.007(2) 0.000(2)
C19 0.040(3) 0.049(3) 0.047(3) 0.004(2) 0.008(2) 0.006(2)
C20 0.040(3) 0.046(3) 0.054(3) 0.002(2) 0.005(2) 0.001(2)
C21 0.050(3) 0.034(2) 0.040(2) 0.003(2) 0.005(2) 0.001(2)
C22 0.046(3) 0.038(2) 0.039(2) 0.001(2) 0.005(2) -0.001(2)
C23 0.048(3) 0.038(2) 0.046(3) -0.006(2) 0.000(2) 0.005(2)
C24 0.057(3) 0.033(2) 0.041(3) 0.003(2) 0.005(2) -0.002(2)
C25 0.075(4) 0.038(3) 0.057(3) 0.006(3) 0.011(3) -0.004(2)
C26 0.088(4) 0.041(3) 0.072(4) 0.006(3) 0.017(3) -0.014(3)
C27 0.099(4) 0.068(4) 0.058(3) 0.008(3) 0.027(3) -0.017(3)
C28 0.107(5) 0.063(3) 0.051(3) 0.014(3) 0.028(3) 0.005(3)
C29 0.044(3) 0.032(2) 0.045(3) 0.004(2) 0.005(2) -0.001(2)
C30 0.080(4) 0.051(3) 0.054(3) 0.009(3) 0.026(3) -0.004(2)
C31 0.081(4) 0.060(3) 0.055(3) 0.012(3) 0.021(3) -0.011(3)
C32 0.061(3) 0.044(3) 0.068(3) 0.004(2) 0.010(3) -0.014(3)
C33 0.055(3) 0.031(2) 0.071(3) -0.003(2) 0.009(3) -0.004(2)
C34 0.055(3) 0.043(3) 0.045(3) -0.012(2) 0.003(2) 0.006(2)
C35 0.126(5) 0.041(3) 0.057(3) -0.009(3) 0.020(3) 0.008(2)
C36 0.144(6) 0.048(3) 0.071(4) -0.013(4) 0.021(4) 0.014(3)
C37 0.076(4) 0.070(4) 0.081(4) -0.023(3) 0.001(3) 0.030(3)
C38 0.065(4) 0.091(4) 0.087(4) 0.002(3) 0.034(3) 0.028(4)

loop_
_atom_type_symbol
_atom_type_description
_atom_type_scat_dispersion_real
_atom_type_scat_dispersion_imag
_atom_type_scat_source
C C 0.0033 0.0016 'International Tables Vol C Tables 4.2.6.8 and 6.1.1.4'
H H 0.0000 0.0000 'International Tables Vol C Tables 4.2.6.8 and 6.1.1.4'
N N 0.0061 0.0033 'International Tables Vol C Tables 4.2.6.8 and 6.1.1.4'
O O 0.0106 0.0060 'International Tables Vol C Tables 4.2.6.8 and 6.1.1.4'
Sn Sn -0.6537 1.4246 'International Tables Vol C Tables 4.2.6.8 and 6.1.1.4'

loop_
_geom_angle_atom_site_label_1
_geom_angle_atom_site_label_2
_geom_angle_atom_site_label_3
_geom_angle_site_symmetry_1
_geom_angle
_geom_angle_publ_flag
C1 Sn1 C7 . 116.6(2) yes
C1 Sn1 C13 . 130.9(2) yes
C1 Sn1 O1 . 94.50(10) yes
C1 Sn1 O3 . 80.20(10) yes
C7 Sn1 C13 . 107.8(2) yes
C7 Sn1 O1 . 90.60(10) yes
C7 Sn1 O3 . 87.80(10) yes
C13 Sn1 O1 . 105.40(10) yes
C13 Sn1 O3 . 81.50(10) yes
O1 Sn1 O3 . 173.10(10) yes
C19 O1 Sn1 . 115.0(3) ?
C22 N1 C21 . 114.7(3) ?
C23 N2 C22 . 114.2(4) ?
C23 N3 C21 . 115.6(4) ?
C28 N4 C24 . 117.1(4) ?
C33 N5 C29 . 116.7(4) ?
C34 N6 C38 . 116.7(5) ?
C6 C1 C2 . 117.7(4) ?
C6 C1 Sn1 . 124.8(3) ?
C2 C1 Sn1 . 117.6(3) ?
C3 C2 C1 . 121.7(5) ?
C4 C3 C2 . 118.7(5) ?
C5 C4 C3 . 121.2(5) ?
C4 C5 C6 . 120.0(5) ?
C5 C6 C1 . 120.8(5) ?
C8 C7 C12 . 116.5(4) ?
C8 C7 Sn1 . 123.6(3) ?
C12 C7 Sn1 . 119.7(3) ?
C9 C8 C7 . 121.7(4) ?
C10 C9 C8 . 120.4(5) ?
C11 C10 C9 . 119.5(4) ?
C10 C11 C12 . 120.1(4) ?
C11 C12 C7 . 121.7(4) ?
C14 C13 C18 . 117.9(4) ?
C14 C13 Sn1 . 116.7(3) ?
C18 C13 Sn1 . 125.4(3) ?
C13 C14 C15 . 122.2(5) ?
C16 C15 C14 . 119.2(5) ?
C15 C16 C17 . 119.9(5) ?
C16 C17 C18 . 120.7(5) ?
C13 C18 C17 . 120.1(4) ?
O1 C19 O2 . 123.0(4) ?
O1 C19 C20 . 116.2(4) ?
O2 C19 C20 . 120.8(4) ?
C20 C20 C19 3_766 115.7(5) ?
N3 C21 N1 . 124.5(4) ?
N3 C21 C24 . 117.3(4) ?
N1 C21 C24 . 118.2(4) ?
N1 C22 N2 . 125.7(4) ?
N1 C22 C29 . 117.8(4) ?
N2 C22 C29 . 116.5(4) ?
N3 C23 N2 . 125.1(4) ?
N3 C23 C34 . 117.0(4) ?
N2 C23 C34 . 117.9(4) ?
N4 C24 C25 . 122.8(4) ?
N4 C24 C21 . 116.4(4) ?
C25 C24 C21 . 120.8(4) ?
C26 C25 C24 . 118.7(4) ?
C27 C26 C25 . 119.3(5) ?
C26 C27 C28 . 118.5(5) ?
N4 C28 C27 . 123.6(5) ?
N5 C29 C30 . 123.1(4) ?
N5 C29 C22 . 116.9(4) ?
C30 C29 C22 . 119.9(4) ?
C31 C30 C29 . 118.5(5) ?
C32 C31 C30 . 119.1(5) ?
C31 C32 C33 . 119.0(4) ?
N5 C33 C32 . 123.5(4) ?
N6 C34 C35 . 123.4(4) ?
N6 C34 C23 . 117.3(4) ?
C35 C34 C23 . 119.3(4) ?
C34 C35 C36 . 118.1(5) ?
C37 C36 C35 . 119.7(6) ?
C36 C37 C38 . 118.6(5) ?
N6 C38 C37 . 123.5(5) ?

loop_
_geom_bond_atom_site_label_1
_geom_bond_atom_site_label_2
_geom_bond_site_symmetry_2
_geom_bond_distance
_geom_bond_publ_flag
Sn1 C1 . 2.128(4) yes
Sn1 C7 . 2.134(4) yes
Sn1 C13 . 2.133(4) yes
Sn1 O1 . 2.115(3) yes
Sn1 O3 . 2.487(3) yes
O1 C19 . 1.288(5) ?
O2 C19 . 1.222(5) ?
N1 C22 . 1.332(5) ?
N1 C21 . 1.338(5) ?
N2 C23 . 1.338(5) ?
N2 C22 . 1.340(5) ?
N3 C23 . 1.326(5) ?
N3 C21 . 1.337(5) ?
N4 C28 . 1.322(6) ?
N4 C24 . 1.347(5) ?
N5 C33 . 1.339(5) ?
N5 C29 . 1.335(5) ?
N6 C34 . 1.320(6) ?
N6 C38 . 1.345(6) ?
C1 C6 . 1.388(6) ?
C1 C2 . 1.386(6) ?
C2 C3 . 1.384(6) ?
C3 C4 . 1.370(8) ?
C4 C5 . 1.359(8) ?
C5 C6 . 1.380(7) ?
C7 C8 . 1.383(5) ?
C7 C12 . 1.393(5) ?
C8 C9 . 1.376(6) ?
C9 C10 . 1.370(6) ?
C10 C11 . 1.363(6) ?
C11 C12 . 1.380(6) ?
C13 C14 . 1.375(6) ?
C13 C18 . 1.387(6) ?
C14 C15 . 1.383(6) ?
C15 C16 . 1.375(7) ?
C16 C17 . 1.364(7) ?
C17 C18 . 1.396(6) ?
C19 C20 . 1.513(6) ?
C20 C20 3_766 1.513(8) ?
C21 C24 . 1.479(6) ?
C22 C29 . 1.486(5) ?
C23 C34 . 1.490(6) ?
C24 C25 . 1.378(6) ?
C25 C26 . 1.372(6) ?
C26 C27 . 1.364(7) ?
C27 C28 . 1.384(7) ?
C29 C30 . 1.376(6) ?
C30 C31 . 1.375(6) ?
C31 C32 . 1.358(6) ?
C32 C33 . 1.365(6) ?
C34 C35 . 1.377(6) ?
C35 C36 . 1.383(7) ?
C36 C37 . 1.342(8) ?
C37 C38 . 1.374(7) ?
O3 N1 . 2.963(4) no
O3 N4 . 2.921(5) yes
O3 N5 . 2.999(5) yes
